data_4502951
loop_
_publ_author_name
'Qin, Ling'
'Hu, Jin-Song'
'Li, Yi-Zhi'
'Zheng, He-Gen'

_publ_section_title
;
 Effect of Carboxylate Coligands with Different Rigidity on Supramolecular
 Architectures Based on One Rigid Didentate Linear Ligand
;
_journal_issue 1
_journal_name_full 'Crystal Growth &amp; Design'
_journal_page_first 403
_journal_paper_doi 10.1021/cg2012638
_journal_volume 12
_journal_year 2012
_chemical_formula_moiety 'C33 H20 Cd F6 N2 O4'
_chemical_formula_sum 'C33 H20 Cd F6 N2 O4'
_chemical_formula_weight 734.91
_chemical_name_systematic
; 
 ? 
;
_space_group_IT_number 2
_symmetry_cell_setting triclinic
_symmetry_space_group_name_Hall '-P 1'
_symmetry_space_group_name_H-M 'P -1'
_atom_sites_solution_hydrogens geom
_atom_sites_solution_primary direct
_atom_sites_solution_secondary difmap
_audit_creation_method SHELXL-97
_cell_angle_alpha 87.335(4)
_cell_angle_beta 78.874(4)
_cell_angle_gamma 87.676(4)
_cell_formula_units_Z 2
_cell_length_a 8.6902(16)
_cell_length_b 13.818(3)
_cell_length_c 15.034(3)
_cell_measurement_reflns_used 1793
_cell_measurement_temperature 293(2)
_cell_measurement_theta_max 20.322
_cell_measurement_theta_min 2.52
_cell_volume 1768.5(6)
_computing_cell_refinement 'Bruker SMART'
_computing_data_collection 'Bruker SMART'
_computing_data_reduction 'Bruker SAINT'
_computing_molecular_graphics 'Bruker SHELXTL'
_computing_publication_material 'Bruker SHELXTL'
_computing_structure_refinement 'SHELXL-97 (Sheldrick, 1997)'
_computing_structure_solution 'SHELXS-97 (Sheldrick, 1990)'
_diffrn_ambient_temperature 293(2)
_diffrn_measured_fraction_theta_full 0.975
_diffrn_measured_fraction_theta_max 0.975
_diffrn_radiation_monochromator graphite
_diffrn_radiation_source 'fine-focus sealed tube'
_diffrn_radiation_type MoK\a
_diffrn_radiation_wavelength 0.71073
_diffrn_reflns_av_R_equivalents 0.0356
_diffrn_reflns_av_sigmaI/netI 0.1203
_diffrn_reflns_limit_h_max 10
_diffrn_reflns_limit_h_min -10
_diffrn_reflns_limit_k_max 15
_diffrn_reflns_limit_k_min -17
_diffrn_reflns_limit_l_max 14
_diffrn_reflns_limit_l_min -18
_diffrn_reflns_number 9560
_diffrn_reflns_theta_full 26.00
_diffrn_reflns_theta_max 26.00
_diffrn_reflns_theta_min 1.98
_exptl_absorpt_coefficient_mu 0.684
_exptl_absorpt_correction_T_max 0.86
_exptl_absorpt_correction_T_min 0.826
_exptl_absorpt_correction_type multi-scan
_exptl_crystal_density_diffrn 1.380
_exptl_crystal_density_method 'not measured'
_exptl_crystal_F_000 732
_exptl_crystal_size_max 0.28
_exptl_crystal_size_mid 0.24
_exptl_crystal_size_min 0.22
_platon_squeeze_details
;
;
_refine_diff_density_max 0.555
_refine_diff_density_min -0.923
_refine_diff_density_rms 0.071
_refine_ls_extinction_method none
_refine_ls_goodness_of_fit_ref 1.090
_refine_ls_hydrogen_treatment constr
_refine_ls_matrix_type full
_refine_ls_number_parameters 415
_refine_ls_number_reflns 6793
_refine_ls_number_restraints 3
_refine_ls_restrained_S_all 1.092
_refine_ls_R_factor_all 0.0782
_refine_ls_R_factor_gt 0.0449
_refine_ls_shift/su_max 0.000
_refine_ls_shift/su_mean 0.000
_refine_ls_structure_factor_coef Fsqd
_refine_ls_weighting_details 'calc w=1/[\s^2^(Fo^2^)+(0.0040P)^2^+0.0000P] where P=(Fo^2^+2Fc^2^)/3'
_refine_ls_weighting_scheme calc
_refine_ls_wR_factor_gt 0.0812
_refine_ls_wR_factor_ref 0.0840
_reflns_number_gt 3760
_reflns_number_total 6793
_reflns_threshold_expression >2sigma(I)
_cod_data_source_file cg2012638_si_002.cif
_cod_data_source_block 3
_cod_depositor_comments
;
The following automatic conversions were performed:

'_symmetry_cell_setting' value 'Triclinic' changed to 'triclinic'
according to /home/saulius/struct/CIF-dictionaries/cif_core.dic
dictionary named 'cif_core.dic' version 2.4.1 from 2010-06-29.

Automatic conversion script
Id: cif_fix_values 1715 2011-07-08 13:25:40Z adriana 
;
_cod_original_sg_symbol_Hall -P1
_cod_original_sg_symbol_H-M 'P-1   '
_cod_database_code 4502951

loop_
_symmetry_equiv_pos_as_xyz
'x, y, z'
'-x, -y, -z'

loop_
_atom_site_label
_atom_site_type_symbol
_atom_site_fract_x
_atom_site_fract_y
_atom_site_fract_z
_atom_site_U_iso_or_equiv
_atom_site_adp_type
_atom_site_occupancy
_atom_site_symmetry_multiplicity
_atom_site_calc_flag
_atom_site_refinement_flags
C1 C 0.6878(6) 0.5743(4) 0.8760(4) 0.0510(16) Uani 1 1 d .
C2 C 0.7676(6) 0.6188(4) 0.7866(4) 0.0502(15) Uani 1 1 d .
C3 C 0.8034(6) 0.7146(4) 0.7748(4) 0.0591(17) Uani 1 1 d .
H3 H 0.7773 0.7541 0.8243 0.071 Uiso 1 1 calc R
C4 C 0.8767(7) 0.7550(4) 0.6926(4) 0.0643(18) Uani 1 1 d .
H4 H 0.8971 0.8208 0.6875 0.077 Uiso 1 1 calc R
C5 C 0.9204(6) 0.6982(4) 0.6175(4) 0.0549(16) Uani 1 1 d .
C6 C 0.8852(7) 0.6003(4) 0.6280(4) 0.0697(19) Uani 1 1 d .
H6 H 0.9129 0.5601 0.5791 0.084 Uiso 1 1 calc R
C7 C 0.8092(7) 0.5628(4) 0.7111(4) 0.0683(19) Uani 1 1 d .
H7 H 0.7852 0.4976 0.7164 0.082 Uiso 1 1 calc R
C8 C 1.0085(7) 0.7346(4) 0.5248(4) 0.0629(17) Uani 1 1 d .
C9 C 0.9341(8) 0.7025(4) 0.4486(4) 0.0560(16) Uani 1 1 d .
C10 C 1.0190(7) 0.6885(4) 0.3626(4) 0.0685(19) Uani 1 1 d .
H10 H 1.1275 0.6935 0.3517 0.082 Uiso 1 1 calc R
C11 C 0.9467(7) 0.6673(4) 0.2926(4) 0.0636(18) Uani 1 1 d .
H11 H 1.0065 0.6587 0.2350 0.076 Uiso 1 1 calc R
C12 C 0.7881(8) 0.6587(4) 0.3068(4) 0.0547(16) Uani 1 1 d .
C13 C 0.7017(7) 0.6720(4) 0.3921(4) 0.0693(19) Uani 1 1 d .
H13 H 0.5933 0.6664 0.4027 0.083 Uiso 1 1 calc R
C14 C 0.7735(8) 0.6933(4) 0.4612(4) 0.0707(19) Uani 1 1 d .
H14 H 0.7128 0.7018 0.5186 0.085 Uiso 1 1 calc R
C15 C 0.7051(8) 0.6358(4) 0.2292(4) 0.0567(18) Uani 1 1 d .
C16 C 1.0085(10) 0.8478(6) 0.5176(6) 0.088(2) Uani 1 1 d .
C17 C 1.1781(9) 0.6956(7) 0.5169(5) 0.090(2) Uani 1 1 d U
C18 C 0.8382(6) 0.4164(4) 1.0246(4) 0.0633(19) Uani 1 1 d .
H18 H 0.8643 0.4614 0.9766 0.076 Uiso 1 1 calc R
C19 C 0.9253(6) 0.3303(4) 1.0233(4) 0.0606(18) Uani 1 1 d .
H19 H 1.0073 0.3185 0.9750 0.073 Uiso 1 1 calc R
C20 C 0.8913(6) 0.2622(4) 1.0931(4) 0.0495(16) Uani 1 1 d .
C21 C 0.7682(7) 0.2864(4) 1.1629(4) 0.073(2) Uani 1 1 d .
H21 H 0.7405 0.2435 1.2124 0.088 Uiso 1 1 calc R
C22 C 0.6869(7) 0.3737(4) 1.1591(4) 0.072(2) Uani 1 1 d .
H22 H 0.6054 0.3882 1.2069 0.086 Uiso 1 1 calc R
C23 C 0.9799(6) 0.1670(4) 1.0940(4) 0.0525(16) Uani 1 1 d .
C24 C 1.1141(7) 0.1517(4) 1.0287(4) 0.077(2) Uani 1 1 d .
H24 H 1.1473 0.1997 0.9846 0.092 Uiso 1 1 calc R
C25 C 1.1979(7) 0.0654(4) 1.0295(5) 0.082(2) Uani 1 1 d .
H25 H 1.2882 0.0566 0.9857 0.098 Uiso 1 1 calc R
C26 C 1.1543(6) -0.0081(4) 1.0919(4) 0.0542(17) Uani 1 1 d .
C27 C 1.0229(7) 0.0090(4) 1.1575(5) 0.088(3) Uani 1 1 d .
H27 H 0.9902 -0.0384 1.2023 0.106 Uiso 1 1 calc R
C28 C 0.9400(6) 0.0955(4) 1.1570(5) 0.082(2) Uani 1 1 d .
H28 H 0.8522 0.1052 1.2024 0.098 Uiso 1 1 calc R
C29 C 1.2502(6) -0.1004(4) 1.0897(4) 0.0533(17) Uani 1 1 d .
C30 C 1.3563(6) -0.1270(4) 1.0139(4) 0.071(2) Uani 1 1 d .
H30 H 1.3692 -0.0871 0.9616 0.085 Uiso 1 1 calc R
C31 C 1.4428(6) -0.2118(4) 1.0149(4) 0.0679(19) Uani 1 1 d .
H31 H 1.5136 -0.2273 0.9624 0.081 Uiso 1 1 calc R
C32 C 1.3322(7) -0.2487(4) 1.1569(5) 0.097(3) Uani 1 1 d .
H32 H 1.3226 -0.2897 1.2084 0.116 Uiso 1 1 calc R
C33 C 1.2371(7) -0.1635(4) 1.1612(5) 0.098(3) Uani 1 1 d .
H33 H 1.1648 -0.1508 1.2139 0.118 Uiso 1 1 calc R
Cd1 Cd 0.58368(5) 0.58530(3) 1.08754(3) 0.04565(14) Uani 1 1 d .
F1 F 1.1918(4) 0.6021(3) 0.5031(3) 0.1071(15) Uani 1 1 d U
F2 F 1.2323(4) 0.7109(3) 0.5929(3) 0.1246(16) Uani 1 1 d .
F3 F 1.2795(4) 0.7412(3) 0.4517(3) 0.1242(15) Uani 1 1 d U
F4 F 1.0874(5) 0.8874(3) 0.5715(3) 0.1192(16) Uani 1 1 d .
F5 F 1.0682(5) 0.8795(3) 0.4326(3) 0.1163(15) Uani 1 1 d .
F6 F 0.8635(5) 0.8850(2) 0.5363(3) 0.0998(14) Uani 1 1 d .
N1 N 0.7196(5) 0.4376(3) 1.0907(3) 0.0560(14) Uani 1 1 d .
N2 N 1.4321(5) -0.2730(3) 1.0856(4) 0.0542(14) Uani 1 1 d .
O1 O 0.6409(4) 0.4911(3) 0.8780(3) 0.0622(12) Uani 1 1 d .
O2 O 0.6804(4) 0.6264(2) 0.9431(3) 0.0624(11) Uani 1 1 d .
O3 O 0.5713(5) 0.6032(3) 0.2468(3) 0.0672(13) Uani 1 1 d .
O4 O 0.7814(4) 0.6520(3) 0.1500(3) 0.0693(12) Uani 1 1 d .

loop_
_atom_site_aniso_label
_atom_site_aniso_U_11
_atom_site_aniso_U_22
_atom_site_aniso_U_33
_atom_site_aniso_U_23
_atom_site_aniso_U_13
_atom_site_aniso_U_12
C1 0.055(4) 0.052(4) 0.044(4) 0.000(4) -0.009(3) 0.020(3)
C2 0.061(4) 0.042(4) 0.052(4) -0.007(3) -0.022(3) 0.004(3)
C3 0.088(5) 0.049(4) 0.041(4) -0.018(3) -0.012(4) 0.004(3)
C4 0.101(5) 0.047(4) 0.048(5) -0.009(4) -0.016(4) -0.009(4)
C5 0.066(4) 0.057(4) 0.042(4) -0.004(3) -0.012(3) -0.003(3)
C6 0.101(5) 0.050(4) 0.052(5) -0.012(4) 0.003(4) -0.002(4)
C7 0.097(5) 0.040(4) 0.067(5) -0.007(4) -0.014(4) -0.006(3)
C8 0.075(5) 0.067(5) 0.046(5) -0.005(4) -0.006(4) -0.012(4)
C9 0.070(5) 0.059(4) 0.038(4) 0.001(3) -0.009(4) -0.002(3)
C10 0.057(4) 0.101(5) 0.045(5) -0.006(4) -0.004(4) 0.001(4)
C11 0.060(4) 0.087(5) 0.040(4) -0.002(4) 0.000(4) 0.003(4)
C12 0.072(5) 0.050(4) 0.042(4) -0.003(3) -0.010(4) 0.005(3)
C13 0.064(5) 0.094(5) 0.049(5) -0.009(4) -0.007(4) -0.004(4)
C14 0.075(5) 0.090(5) 0.043(5) -0.015(4) 0.001(4) -0.001(4)
C15 0.081(5) 0.050(4) 0.041(4) -0.004(3) -0.018(4) 0.016(4)
C16 0.117(7) 0.084(7) 0.063(6) 0.003(5) -0.009(6) -0.035(6)
C17 0.073(6) 0.156(7) 0.044(5) 0.007(6) -0.016(5) -0.021(6)
C18 0.066(4) 0.050(4) 0.070(5) 0.009(4) -0.010(4) 0.020(3)
C19 0.055(4) 0.055(4) 0.065(5) -0.002(4) 0.002(3) 0.022(3)
C20 0.051(4) 0.041(4) 0.057(5) -0.005(3) -0.014(3) 0.012(3)
C21 0.094(5) 0.051(4) 0.061(5) 0.008(4) 0.010(4) 0.028(4)
C22 0.085(5) 0.061(4) 0.061(5) -0.001(4) 0.002(4) 0.035(4)
C23 0.053(4) 0.043(4) 0.064(5) -0.009(3) -0.018(3) 0.012(3)
C24 0.078(5) 0.048(4) 0.090(6) 0.011(4) 0.009(4) 0.028(3)
C25 0.082(5) 0.055(4) 0.090(6) 0.004(4) 0.022(4) 0.033(4)
C26 0.057(4) 0.035(3) 0.072(5) -0.004(3) -0.019(4) 0.009(3)
C27 0.081(5) 0.061(5) 0.100(6) 0.023(4) 0.024(4) 0.030(4)
C28 0.070(5) 0.051(4) 0.103(7) 0.020(4) 0.023(4) 0.024(3)
C29 0.056(4) 0.037(4) 0.066(5) -0.001(3) -0.014(4) 0.010(3)
C30 0.084(5) 0.056(4) 0.069(5) 0.001(4) -0.009(4) 0.030(4)
C31 0.078(5) 0.057(4) 0.065(5) -0.010(4) -0.009(4) 0.029(4)
C32 0.100(6) 0.062(5) 0.103(7) 0.033(5) 0.025(5) 0.036(4)
C33 0.107(6) 0.064(5) 0.097(7) 0.018(4) 0.033(5) 0.046(4)
Cd1 0.0565(3) 0.0358(2) 0.0443(3) -0.00478(18) -0.0111(2) 0.01498(18)
F1 0.100(3) 0.130(3) 0.091(3) -0.016(3) -0.024(3) 0.035(3)
F2 0.098(3) 0.202(5) 0.084(3) -0.023(3) -0.038(3) -0.008(3)
F3 0.083(3) 0.203(4) 0.087(4) -0.011(3) -0.010(3) -0.035(3)
F4 0.166(4) 0.111(3) 0.089(4) -0.011(3) -0.028(3) -0.073(3)
F5 0.172(4) 0.100(3) 0.069(3) 0.012(3) 0.003(3) -0.049(3)
F6 0.152(4) 0.061(3) 0.084(3) 0.000(2) -0.017(3) 0.004(3)
N1 0.066(3) 0.046(3) 0.053(4) -0.002(3) -0.008(3) 0.014(3)
N2 0.054(3) 0.047(3) 0.058(4) -0.002(3) -0.005(3) 0.016(3)
O1 0.066(3) 0.049(2) 0.070(3) -0.001(2) -0.010(2) 0.003(2)
O2 0.086(3) 0.051(3) 0.046(3) -0.001(2) -0.006(2) 0.015(2)
O3 0.063(3) 0.086(3) 0.053(3) -0.006(2) -0.012(3) -0.003(2)
O4 0.080(3) 0.081(3) 0.050(3) -0.009(3) -0.019(3) 0.000(2)

loop_
_atom_type_symbol
_atom_type_description
_atom_type_scat_dispersion_real
_atom_type_scat_dispersion_imag
_atom_type_scat_source
C C 0.0033 0.0016 'International Tables Vol C Tables 4.2.6.8 and 6.1.1.4'
Cd Cd -0.8075 1.2024 'International Tables Vol C Tables 4.2.6.8 and 6.1.1.4'
F F 0.0171 0.0103 'International Tables Vol C Tables 4.2.6.8 and 6.1.1.4'
N N 0.0061 0.0033 'International Tables Vol C Tables 4.2.6.8 and 6.1.1.4'
O O 0.0106 0.0060 'International Tables Vol C Tables 4.2.6.8 and 6.1.1.4'
H H 0.0000 0.0000 'International Tables Vol C Tables 4.2.6.8 and 6.1.1.4'

loop_
_geom_angle_atom_site_label_1
_geom_angle_atom_site_label_2
_geom_angle_atom_site_label_3
_geom_angle
_geom_angle_site_symmetry_1
_geom_angle_site_symmetry_3
O1 C1 O2 126.1(6) . .
O1 C1 C2 118.7(6) . .
O2 C1 C2 115.2(5) . .
C3 C2 C7 116.5(6) . .
C3 C2 C1 122.9(6) . .
C7 C2 C1 120.6(5) . .
C2 C3 C4 122.7(6) . .
C2 C3 H3 118.6 . .
C4 C3 H3 118.6 . .
C3 C4 C5 120.5(5) . .
C3 C4 H4 119.7 . .
C5 C4 H4 119.7 . .
C4 C5 C6 117.7(6) . .
C4 C5 C8 124.7(6) . .
C6 C5 C8 117.6(6) . .
C7 C6 C5 120.1(6) . .
C7 C6 H6 120.0 . .
C5 C6 H6 120.0 . .
C6 C7 C2 122.5(6) . .
C6 C7 H7 118.7 . .
C2 C7 H7 118.7 . .
C9 C8 C5 111.8(5) . .
C9 C8 C17 112.1(6) . .
C5 C8 C17 106.2(6) . .
C9 C8 C16 106.7(6) . .
C5 C8 C16 111.3(5) . .
C17 C8 C16 108.8(6) . .
C10 C9 C14 116.9(6) . .
C10 C9 C8 122.4(6) . .
C14 C9 C8 120.5(6) . .
C11 C10 C9 121.3(6) . .
C11 C10 H10 119.3 . .
C9 C10 H10 119.3 . .
C12 C11 C10 120.6(6) . .
C12 C11 H11 119.7 . .
C10 C11 H11 119.7 . .
C11 C12 C13 118.9(6) . .
C11 C12 C15 121.3(6) . .
C13 C12 C15 119.8(6) . .
C14 C13 C12 120.4(6) . .
C14 C13 H13 119.8 . .
C12 C13 H13 119.8 . .
C13 C14 C9 121.9(6) . .
C13 C14 H14 119.1 . .
C9 C14 H14 119.1 . .
O3 C15 O4 124.3(6) . .
O3 C15 C12 119.8(6) . .
O4 C15 C12 115.9(6) . .
O3 C15 Cd1 63.4(3) . 1_554
O4 C15 Cd1 61.1(3) . 1_554
C12 C15 Cd1 174.7(4) . 1_554
F4 C16 F6 106.8(7) . .
F4 C16 F5 107.2(6) . .
F6 C16 F5 105.8(7) . .
F4 C16 C8 114.6(7) . .
F6 C16 C8 110.9(6) . .
F5 C16 C8 111.0(6) . .
F1 C17 F3 108.3(7) . .
F1 C17 F2 107.8(7) . .
F3 C17 F2 103.6(6) . .
F1 C17 C8 112.3(6) . .
F3 C17 C8 113.5(7) . .
F2 C17 C8 110.8(7) . .
N1 C18 C19 123.1(6) . .
N1 C18 H18 118.5 . .
C19 C18 H18 118.5 . .
C20 C19 C18 120.3(5) . .
C20 C19 H19 119.8 . .
C18 C19 H19 119.8 . .
C19 C20 C21 115.9(5) . .
C19 C20 C23 122.4(5) . .
C21 C20 C23 121.7(5) . .
C22 C21 C20 120.3(6) . .
C22 C21 H21 119.9 . .
C20 C21 H21 119.9 . .
N1 C22 C21 123.0(6) . .
N1 C22 H22 118.5 . .
C21 C22 H22 118.5 . .
C28 C23 C24 117.2(5) . .
C28 C23 C20 123.6(6) . .
C24 C23 C20 119.1(5) . .
C25 C24 C23 119.8(6) . .
C25 C24 H24 120.1 . .
C23 C24 H24 120.1 . .
C26 C25 C24 122.8(6) . .
C26 C25 H25 118.6 . .
C24 C25 H25 118.6 . .
C25 C26 C27 116.7(5) . .
C25 C26 C29 120.5(6) . .
C27 C26 C29 122.7(6) . .
C28 C27 C26 120.4(6) . .
C28 C27 H27 119.8 . .
C26 C27 H27 119.8 . .
C23 C28 C27 123.0(6) . .
C23 C28 H28 118.5 . .
C27 C28 H28 118.5 . .
C33 C29 C30 115.6(5) . .
C33 C29 C26 122.2(6) . .
C30 C29 C26 122.2(6) . .
C31 C30 C29 120.4(6) . .
C31 C30 H30 119.8 . .
C29 C30 H30 119.8 . .
N2 C31 C30 124.1(6) . .
N2 C31 H31 117.9 . .
C30 C31 H31 117.9 . .
N2 C32 C33 123.7(6) . .
N2 C32 H32 118.2 . .
C33 C32 H32 118.2 . .
C29 C33 C32 120.4(6) . .
C29 C33 H33 119.8 . .
C32 C33 H33 119.8 . .
O1 Cd1 O2 119.35(15) 2_667 .
O1 Cd1 N2 86.44(14) 2_667 1_465
O2 Cd1 N2 84.96(15) . 1_465
O1 Cd1 N1 89.65(15) 2_667 .
O2 Cd1 N1 96.56(15) . .
N2 Cd1 N1 176.06(17) 1_465 .
O1 Cd1 O4 143.62(15) 2_667 1_556
O2 Cd1 O4 96.99(14) . 1_556
N2 Cd1 O4 95.94(15) 1_465 1_556
N1 Cd1 O4 87.49(15) . 1_556
O1 Cd1 O3 88.40(14) 2_667 1_556
O2 Cd1 O3 150.90(14) . 1_556
N2 Cd1 O3 88.51(15) 1_465 1_556
N1 Cd1 O3 91.87(15) . 1_556
O4 Cd1 O3 55.49(13) 1_556 1_556
O1 Cd1 C15 115.68(19) 2_667 1_556
O2 Cd1 C15 124.72(19) . 1_556
N2 Cd1 C15 93.64(17) 1_465 1_556
N1 Cd1 C15 88.49(17) . 1_556
O4 Cd1 C15 28.03(15) 1_556 1_556
O3 Cd1 C15 27.51(13) 1_556 1_556
C18 N1 C22 117.4(5) . .
C18 N1 Cd1 120.4(4) . .
C22 N1 Cd1 122.2(4) . .
C32 N2 C31 115.8(5) . .
C32 N2 Cd1 120.4(4) . 1_645
C31 N2 Cd1 123.8(4) . 1_645
C1 O1 Cd1 138.7(4) . 2_667
C1 O2 Cd1 126.6(4) . .
C15 O3 Cd1 89.1(4) . 1_554
C15 O4 Cd1 90.9(4) . 1_554

loop_
_geom_bond_atom_site_label_1
_geom_bond_atom_site_label_2
_geom_bond_distance
_geom_bond_site_symmetry_2
C1 O1 1.233(6) .
C1 O2 1.256(6) .
C1 C2 1.505(7) .
C2 C3 1.369(6) .
C2 C7 1.384(7) .
C3 C4 1.381(7) .
C3 H3 0.9300 .
C4 C5 1.389(7) .
C4 H4 0.9300 .
C5 C6 1.394(7) .
C5 C8 1.528(7) .
C6 C7 1.383(7) .
C6 H6 0.9300 .
C7 H7 0.9300 .
C8 C9 1.511(8) .
C8 C17 1.533(9) .
C8 C16 1.563(9) .
C9 C10 1.377(7) .
C9 C14 1.382(7) .
C10 C11 1.374(7) .
C10 H10 0.9300 .
C11 C12 1.363(7) .
C11 H11 0.9300 .
C12 C13 1.371(7) .
C12 C15 1.536(8) .
C13 C14 1.360(7) .
C13 H13 0.9300 .
C14 H14 0.9300 .
C15 O3 1.239(6) .
C15 O4 1.261(6) .
C15 Cd1 2.683(6) 1_554
C16 F4 1.309(8) .
C16 F6 1.325(8) .
C16 F5 1.343(8) .
C17 F1 1.316(8) .
C17 F3 1.338(7) .
C17 F2 1.345(8) .
C18 N1 1.320(6) .
C18 C19 1.383(6) .
C18 H18 0.9300 .
C19 C20 1.372(7) .
C19 H19 0.9300 .
C20 C21 1.388(6) .
C20 C23 1.498(6) .
C21 C22 1.377(6) .
C21 H21 0.9300 .
C22 N1 1.321(6) .
C22 H22 0.9300 .
C23 C28 1.345(7) .
C23 C24 1.388(7) .
C24 C25 1.373(6) .
C24 H24 0.9300 .
C25 C26 1.363(7) .
C25 H25 0.9300 .
C26 C27 1.377(7) .
C26 C29 1.493(6) .
C27 C28 1.371(6) .
C27 H27 0.9300 .
C28 H28 0.9300 .
C29 C33 1.342(7) .
C29 C30 1.375(7) .
C30 C31 1.367(6) .
C30 H30 0.9300 .
C31 N2 1.318(6) .
C31 H31 0.9300 .
C32 N2 1.291(6) .
C32 C33 1.408(7) .
C32 H32 0.9300 .
C33 H33 0.9300 .
Cd1 O1 2.217(4) 2_667
Cd1 O2 2.228(4) .
Cd1 N2 2.317(4) 1_465
Cd1 N1 2.319(4) .
Cd1 O4 2.349(4) 1_556
Cd1 O3 2.399(4) 1_556
Cd1 C15 2.683(6) 1_556
N2 Cd1 2.317(4) 1_645
O1 Cd1 2.217(4) 2_667
O3 Cd1 2.399(4) 1_554
O4 Cd1 2.349(4) 1_554

loop_
_geom_torsion_atom_site_label_1
_geom_torsion_atom_site_label_2
_geom_torsion_atom_site_label_3
_geom_torsion_atom_site_label_4
_geom_torsion
_geom_torsion_site_symmetry_1
_geom_torsion_site_symmetry_4
O1 C1 C2 C3 170.4(5) . .
O2 C1 C2 C3 -11.8(8) . .
O1 C1 C2 C7 -9.9(8) . .
O2 C1 C2 C7 167.9(5) . .
C7 C2 C3 C4 0.2(9) . .
C1 C2 C3 C4 179.9(5) . .
C2 C3 C4 C5 -1.2(9) . .
C3 C4 C5 C6 1.0(9) . .
C3 C4 C5 C8 -177.1(6) . .
C4 C5 C6 C7 0.1(9) . .
C8 C5 C6 C7 178.3(6) . .
C5 C6 C7 C2 -1.1(10) . .
C3 C2 C7 C6 1.0(9) . .
C1 C2 C7 C6 -178.8(6) . .
C4 C5 C8 C9 -132.8(6) . .
C6 C5 C8 C9 49.1(7) . .
C4 C5 C8 C17 104.6(7) . .
C6 C5 C8 C17 -73.5(7) . .
C4 C5 C8 C16 -13.7(9) . .
C6 C5 C8 C16 168.3(6) . .
C5 C8 C9 C10 -151.7(6) . .
C17 C8 C9 C10 -32.5(9) . .
C16 C8 C9 C10 86.5(7) . .
C5 C8 C9 C14 33.4(8) . .
C17 C8 C9 C14 152.5(6) . .
C16 C8 C9 C14 -88.4(7) . .
C14 C9 C10 C11 0.6(9) . .
C8 C9 C10 C11 -174.5(6) . .
C9 C10 C11 C12 -0.5(10) . .
C10 C11 C12 C13 0.2(9) . .
C10 C11 C12 C15 179.5(5) . .
C11 C12 C13 C14 0.0(9) . .
C15 C12 C13 C14 -179.3(5) . .
C12 C13 C14 C9 0.2(10) . .
C10 C9 C14 C13 -0.5(9) . .
C8 C9 C14 C13 174.8(6) . .
C11 C12 C15 O3 160.8(5) . .
C13 C12 C15 O3 -19.9(8) . .
C11 C12 C15 O4 -19.1(8) . .
C13 C12 C15 O4 160.2(5) . .
C11 C12 C15 Cd1 35(5) . 1_554
C13 C12 C15 Cd1 -145(5) . 1_554
C9 C8 C16 F4 -171.6(6) . .
C5 C8 C16 F4 66.3(8) . .
C17 C8 C16 F4 -50.4(9) . .
C9 C8 C16 F6 67.4(8) . .
C5 C8 C16 F6 -54.8(8) . .
C17 C8 C16 F6 -171.5(6) . .
C9 C8 C16 F5 -49.9(8) . .
C5 C8 C16 F5 -172.1(6) . .
C17 C8 C16 F5 71.2(8) . .
C9 C8 C17 F1 -48.8(8) . .
C5 C8 C17 F1 73.6(7) . .
C16 C8 C17 F1 -166.5(6) . .
C9 C8 C17 F3 74.5(8) . .
C5 C8 C17 F3 -163.1(6) . .
C16 C8 C17 F3 -43.3(9) . .
C9 C8 C17 F2 -169.4(6) . .
C5 C8 C17 F2 -47.1(8) . .
C16 C8 C17 F2 72.8(8) . .
N1 C18 C19 C20 -0.5(10) . .
C18 C19 C20 C21 -0.7(9) . .
C18 C19 C20 C23 178.6(5) . .
C19 C20 C21 C22 0.7(9) . .
C23 C20 C21 C22 -178.6(6) . .
C20 C21 C22 N1 0.4(10) . .
C19 C20 C23 C28 -173.6(6) . .
C21 C20 C23 C28 5.7(9) . .
C19 C20 C23 C24 8.9(9) . .
C21 C20 C23 C24 -171.8(6) . .
C28 C23 C24 C25 1.4(9) . .
C20 C23 C24 C25 179.0(6) . .
C23 C24 C25 C26 0.7(11) . .
C24 C25 C26 C27 -2.1(10) . .
C24 C25 C26 C29 -179.8(6) . .
C25 C26 C27 C28 1.6(10) . .
C29 C26 C27 C28 179.2(6) . .
C24 C23 C28 C27 -1.9(10) . .
C20 C23 C28 C27 -179.4(6) . .
C26 C27 C28 C23 0.5(11) . .
C25 C26 C29 C33 162.3(7) . .
C27 C26 C29 C33 -15.3(10) . .
C25 C26 C29 C30 -18.6(9) . .
C27 C26 C29 C30 163.8(6) . .
C33 C29 C30 C31 -1.4(9) . .
C26 C29 C30 C31 179.5(5) . .
C29 C30 C31 N2 0.2(10) . .
C30 C29 C33 C32 2.2(10) . .
C26 C29 C33 C32 -178.6(6) . .
N2 C32 C33 C29 -2.1(12) . .
C19 C18 N1 C22 1.6(9) . .
C19 C18 N1 Cd1 178.9(4) . .
C21 C22 N1 C18 -1.5(10) . .
C21 C22 N1 Cd1 -178.8(5) . .
O1 Cd1 N1 C18 133.1(4) 2_667 .
O2 Cd1 N1 C18 13.6(5) . .
N2 Cd1 N1 C18 126(3) 1_465 .
O4 Cd1 N1 C18 -83.2(4) 1_556 .
O3 Cd1 N1 C18 -138.5(4) 1_556 .
C15 Cd1 N1 C18 -111.2(5) 1_556 .
O1 Cd1 N1 C22 -49.7(5) 2_667 .
O2 Cd1 N1 C22 -169.2(5) . .
N2 Cd1 N1 C22 -57(3) 1_465 .
O4 Cd1 N1 C22 94.1(5) 1_556 .
O3 Cd1 N1 C22 38.7(5) 1_556 .
C15 Cd1 N1 C22 66.0(5) 1_556 .
C33 C32 N2 C31 0.8(10) . .
C33 C32 N2 Cd1 179.4(5) . 1_645
C30 C31 N2 C32 0.1(10) . .
C30 C31 N2 Cd1 -178.5(4) . 1_645
O2 C1 O1 Cd1 64.1(9) . 2_667
C2 C1 O1 Cd1 -118.3(5) . 2_667
O1 C1 O2 Cd1 1.0(8) . .
C2 C1 O2 Cd1 -176.6(3) . .
O1 Cd1 O2 C1 -44.2(5) 2_667 .
N2 Cd1 O2 C1 -127.2(5) 1_465 .
N1 Cd1 O2 C1 49.1(5) . .
O4 Cd1 O2 C1 137.4(4) 1_556 .
O3 Cd1 O2 C1 155.0(4) 1_556 .
C15 Cd1 O2 C1 141.8(4) 1_556 .
O4 C15 O3 Cd1 4.7(6) . 1_554
C12 C15 O3 Cd1 -175.1(4) . 1_554
O3 C15 O4 Cd1 -4.8(6) . 1_554
C12 C15 O4 Cd1 175.0(4) . 1_554

loop_
_platon_squeeze_void_nr
_platon_squeeze_void_average_x
_platon_squeeze_void_average_y
_platon_squeeze_void_average_z
_platon_squeeze_void_volume
_platon_squeeze_void_count_electrons
_platon_squeeze_void_content
1 0.500 0.000 0.500 361 71 ' '
2 0.500 0.500 0.500 57 8 ' '
